data_7158734
loop_
_publ_author_name
'Krivolapova, Yulia V.'
'Tomashenko, Olesya A.'
'Funt, Liya D.'
'Spiridonova, Dar&#x2019;ya V.'
'Novikov, Mikhail Sergeevich'
'Khlebnikov, Alexander F.'

_publ_section_title
;
 Azirine-triazole hybrids: selective synthesis of 5-(2H-azirin-2-yl)-,
 5-(1H-pyrrol-2-yl)-1H-1,2,3-triazoles and
 2-(5-(2H-azirin-2-yl)-1H-1,2,3-triazol-1-yl)pyridines
;
_journal_name_full 'Organic &amp; Biomolecular Chemistry'
_journal_paper_doi 10.1039/D2OB00908K
_journal_year 2022
_chemical_formula_moiety 'C17 H14 N4 O2 S'
_chemical_formula_sum 'C17 H14 N4 O2 S'
_chemical_formula_weight 338.38
_space_group_crystal_system monoclinic
_space_group_IT_number 14
_space_group_name_Hall '-P 2ybc'
_space_group_name_H-M_alt 'P 1 21/c 1'
_atom_sites_solution_hydrogens geom
_atom_sites_solution_primary direct
_audit_creation_date 2022-04-14
_audit_creation_method
;
Olex2 1.5
(compiled 2022.04.07 svn.rca3783a0 for OlexSys, GUI svn.r6498)
;
_audit_update_record
;
2022-04-21 deposited with the CCDC.	2022-06-22 downloaded from the CCDC.
;
_cell_angle_alpha 90
_cell_angle_beta 110.866(5)
_cell_angle_gamma 90
_cell_formula_units_Z 8
_cell_length_a 7.6565(4)
_cell_length_b 44.4687(14)
_cell_length_c 9.8470(4)
_cell_measurement_reflns_used 13904
_cell_measurement_temperature 100(2)
_cell_measurement_theta_max 31.9440
_cell_measurement_theta_min 2.8630
_cell_volume 3132.8(3)
_computing_cell_refinement 'CrysAlisPro 1.171.41.115a (Rigaku OD, 2021)'
_computing_data_collection 'CrysAlisPro 1.171.41.115a (Rigaku OD, 2021)'
_computing_data_reduction 'CrysAlisPro 1.171.41.115a (Rigaku OD, 2021)'
_computing_molecular_graphics 'Olex2 1.5 (Dolomanov et al., 2009)'
_computing_publication_material 'Olex2 1.5 (Dolomanov et al., 2009)'
_computing_structure_refinement 'SHELXL (Sheldrick, 2015)'
_computing_structure_solution 'SHELXT (Sheldrick, 2015)'
_diffrn_ambient_environment N~2~
_diffrn_ambient_temperature 100(2)
_diffrn_detector 'CCD plate'
_diffrn_detector_area_resol_mean 16.2096
_diffrn_detector_type Eos
_diffrn_measured_fraction_theta_full 0.999
_diffrn_measured_fraction_theta_max 0.999
_diffrn_measurement_details
;
List of Runs (angles in degrees, time in seconds):

  # Type    Start    End  Width  t~exp~   \w     \q     \k     \f   Frames
#--------------------------------------------------------------------------
  1  \w    -44.00   5.50   0.75   22.66    --  -25.43  57.00   0.00   66
  2  \w    -94.00 -67.00   0.75   22.66    --  -25.43 -57.00  30.00   36
  3  \w     11.50  43.00   0.75   22.66    --  -25.43  57.00   0.00   42
  4  \w      1.75  43.00   0.75   22.66    --  -25.43  57.00-180.00   55
  5  \w    -42.00  56.25   0.75   22.66    --   26.52 -77.00 120.00  131
  6  \w     -2.00  91.00   0.75   22.66    --   26.52  77.00-120.00  124
  7  \w     36.00 101.25   0.75   22.66    --   26.52 178.00 -60.00   87
  8  \w    -12.00  67.50   0.75   22.66    --   26.52 -99.00  60.00  106
;
_diffrn_measurement_device 'four-circle diffractometer'
_diffrn_measurement_device_type 'Xcalibur, Eos'
_diffrn_measurement_method '\w scans'
_diffrn_orient_matrix_type 'CrysAlisPro convention (1999,Acta A55,543-557)'
_diffrn_orient_matrix_UB_11 -0.0004799000
_diffrn_orient_matrix_UB_12 0.0155864000
_diffrn_orient_matrix_UB_13 0.0154817000
_diffrn_orient_matrix_UB_21 0.0774353000
_diffrn_orient_matrix_UB_22 -0.0020985000
_diffrn_orient_matrix_UB_23 0.0653821000
_diffrn_orient_matrix_UB_31 0.0616153000
_diffrn_orient_matrix_UB_32 0.0027566000
_diffrn_orient_matrix_UB_33 -0.0379668000
_diffrn_radiation_monochromator graphite
_diffrn_radiation_probe x-ray
_diffrn_radiation_type 'Mo K\a'
_diffrn_radiation_wavelength 0.71073
_diffrn_reflns_av_R_equivalents 0.0567
_diffrn_reflns_av_unetI/netI 0.0575
_diffrn_reflns_Laue_measured_fraction_full 0.999
_diffrn_reflns_Laue_measured_fraction_max 0.999
_diffrn_reflns_limit_h_max 10
_diffrn_reflns_limit_h_min -9
_diffrn_reflns_limit_k_max 62
_diffrn_reflns_limit_k_min -62
_diffrn_reflns_limit_l_max 13
_diffrn_reflns_limit_l_min -13
_diffrn_reflns_number 34619
_diffrn_reflns_point_group_measured_fraction_full 0.999
_diffrn_reflns_point_group_measured_fraction_max 0.999
_diffrn_reflns_theta_full 25.242
_diffrn_reflns_theta_max 29.996
_diffrn_reflns_theta_min 2.605
_diffrn_source 'fine-focus sealed X-ray tube'
_diffrn_source_type 'Enhance (Mo) X-ray Source'
_exptl_absorpt_coefficient_mu 0.225
_exptl_absorpt_correction_T_max 1.00000
_exptl_absorpt_correction_T_min 0.78129
_exptl_absorpt_correction_type multi-scan
_exptl_absorpt_process_details
;
CrysAlisPro 1.171.41.115a (Rigaku Oxford Diffraction, 2021)
Empirical absorption correction using spherical harmonics,
implemented in SCALE3 ABSPACK scaling algorithm.
;
_exptl_crystal_colour 'clear colourless'
_exptl_crystal_colour_lustre clear
_exptl_crystal_colour_primary colourless
_exptl_crystal_density_diffrn 1.435
_exptl_crystal_description prism
_exptl_crystal_F_000 1408
_exptl_crystal_size_max 0.4
_exptl_crystal_size_mid 0.2
_exptl_crystal_size_min 0.14
_refine_diff_density_max 0.445
_refine_diff_density_min -0.904
_refine_diff_density_rms 0.118
_refine_ls_extinction_method none
_refine_ls_goodness_of_fit_ref 1.299
_refine_ls_hydrogen_treatment constr
_refine_ls_matrix_type full
_refine_ls_number_parameters 435
_refine_ls_number_reflns 9126
_refine_ls_number_restraints 0
_refine_ls_restrained_S_all 1.299
_refine_ls_R_factor_all 0.1257
_refine_ls_R_factor_gt 0.1175
_refine_ls_shift/su_max 0.000
_refine_ls_shift/su_mean 0.000
_refine_ls_structure_factor_coef Fsqd
_refine_ls_weighting_details 'w=1/[\s^2^(Fo^2^)+21.1826P] where P=(Fo^2^+2Fc^2^)/3'
_refine_ls_weighting_scheme calc
_refine_ls_wR_factor_gt 0.2181
_refine_ls_wR_factor_ref 0.2212
_reflns_Friedel_coverage 0.000
_reflns_number_gt 8458
_reflns_number_total 9126
_reflns_threshold_expression 'I > 2\s(I)'
_cod_data_source_file d2ob00908k2.cif
_cod_data_source_block 12570-lia603
_cod_original_cell_volume 3132.8(2)
_cod_database_code 7158734
_shelx_shelxl_version_number 2018/3
_chemical_oxdiff_formula 'C17 H14 N4 O2 S'
_shelx_space_group_comment
;
The symmetry employed for this shelxl refinement is uniquely defined
by the following loop, which should always be used as a source of
symmetry information in preference to the above space-group names.
They are only intended as comments.
;
_shelx_estimated_absorpt_t_max 0.969
_shelx_estimated_absorpt_t_min 0.916
_olex2_refinement_description
;
1. Fixed Uiso
 At 1.2 times of:
  All C(H) groups
 At 1.5 times of:
  All C(H,H,H) groups
2.a Ternary CH refined with riding coordinates:
 C3(H3), C3'(H3')
2.b Aromatic/amide H refined with riding coordinates:
 C1(H1), C6(H6), C7(H7), C8(H8), C9(H9), C10(H10), C12(H12), C13(H13),
 C15(H15), C16(H16), C1'(H1'), C6'(H6'), C7'(H7'), C8'(H8'), C9'(H9'),
 C10'(H10'), C12'(H12'), C13'(H13'), C15'(H15'), C16'(H16')
2.c Idealised Me refined as rotating group:
 C17(H17A,H17B,H17C), C17'(H17D,H17E,H17F)
;
_olex2_submission_special_instructions 'No special instructions were received'
_oxdiff_exptl_absorpt_empirical_details
;
Empirical correction (ABSPACK) includes:
- Absorption correction using spherical harmonics
- Frame scaling
;
_oxdiff_exptl_absorpt_empirical_full_max 1.221
_oxdiff_exptl_absorpt_empirical_full_min 0.806

loop_
_space_group_symop_operation_xyz
'x, y, z'
'-x, y+1/2, -z+1/2'
'-x, -y, -z'
'x, -y-1/2, z-1/2'

loop_
_atom_site_label
_atom_site_type_symbol
_atom_site_fract_x
_atom_site_fract_y
_atom_site_fract_z
_atom_site_U_iso_or_equiv
_atom_site_adp_type
_atom_site_occupancy
_atom_site_site_symmetry_order
_atom_site_calc_flag
_atom_site_refinement_flags_posn
_atom_site_refinement_flags_adp
_atom_site_refinement_flags_occupancy
_atom_site_disorder_assembly
_atom_site_disorder_group
S1 S -0.30848(14) 0.31527(2) -0.25721(11) 0.01215(19) Uani 1 1 d . . . . .
O1 O -0.3892(4) 0.34321(7) -0.3206(3) 0.0162(6) Uani 1 1 d . . . . .
O2 O -0.3793(5) 0.28716(7) -0.3224(4) 0.0191(6) Uani 1 1 d . . . . .
N1 N -0.0849(5) 0.31659(8) -0.2584(4) 0.0121(6) Uani 1 1 d . . . . .
N2 N 0.0009(5) 0.28991(8) -0.2667(4) 0.0152(7) Uani 1 1 d . . . . .
N3 N 0.1666(5) 0.29691(8) -0.2638(4) 0.0156(7) Uani 1 1 d . . . . .
N4 N 0.0372(6) 0.38498(9) -0.0766(4) 0.0183(7) Uani 1 1 d . . . . .
C1 C 0.1898(6) 0.32731(10) -0.2529(5) 0.0144(8) Uani 1 1 d . . . . .
H1 H 0.297384 0.337511 -0.249248 0.017 Uiso 1 1 calc R U . . .
C2 C 0.0307(5) 0.34056(9) -0.2482(4) 0.0108(7) Uani 1 1 d . . . . .
C3 C -0.0067(6) 0.37270(10) -0.2352(5) 0.0154(8) Uani 1 1 d . . . . .
H3 H -0.105091 0.382514 -0.315690 0.018 Uiso 1 1 calc R U . . .
C4 C 0.1471(6) 0.39078(9) -0.1429(5) 0.0142(8) Uani 1 1 d . . . . .
C5 C 0.3278(6) 0.40454(9) -0.1179(5) 0.0129(7) Uani 1 1 d . . . . .
C6 C 0.3975(6) 0.40608(9) -0.2308(5) 0.0149(8) Uani 1 1 d . . . . .
H6 H 0.328138 0.398521 -0.322238 0.018 Uiso 1 1 calc R U . . .
C7 C 0.5717(7) 0.41902(10) -0.2052(5) 0.0181(8) Uani 1 1 d . . . . .
H7 H 0.618819 0.420426 -0.279988 0.022 Uiso 1 1 calc R U . . .
C8 C 0.6750(6) 0.42983(11) -0.0679(5) 0.0199(9) Uani 1 1 d . . . . .
H8 H 0.791130 0.438577 -0.051377 0.024 Uiso 1 1 calc R U . . .
C9 C 0.6072(7) 0.42776(11) 0.0453(5) 0.0200(9) Uani 1 1 d . . . . .
H9 H 0.678263 0.434776 0.137478 0.024 Uiso 1 1 calc R U . . .
C10 C 0.4338(6) 0.41524(10) 0.0198(5) 0.0163(8) Uani 1 1 d . . . . .
H10 H 0.387225 0.413919 0.094942 0.020 Uiso 1 1 calc R U . . .
C11 C -0.2798(6) 0.31464(10) -0.0730(5) 0.0134(7) Uani 1 1 d . . . . .
C12 C -0.2966(6) 0.34135(9) -0.0046(5) 0.0127(7) Uani 1 1 d . . . . .
H12 H -0.316659 0.359554 -0.054326 0.015 Uiso 1 1 calc R U . . .
C13 C -0.2828(6) 0.34007(10) 0.1398(5) 0.0159(8) Uani 1 1 d . . . . .
H13 H -0.295061 0.357610 0.187050 0.019 Uiso 1 1 calc R U . . .
C14 C -0.2506(6) 0.31265(10) 0.2153(5) 0.0158(8) Uani 1 1 d . . . . .
C15 C -0.2323(6) 0.28640(10) 0.1440(5) 0.0171(8) Uani 1 1 d . . . . .
H15 H -0.208744 0.268258 0.194294 0.020 Uiso 1 1 calc R U . . .
C16 C -0.2487(7) 0.28694(10) -0.0006(5) 0.0169(8) Uani 1 1 d . . . . .
H16 H -0.239296 0.269334 -0.048535 0.020 Uiso 1 1 calc R U . . .
C17 C -0.2385(7) 0.31158(12) 0.3718(5) 0.0216(9) Uani 1 1 d . . . . .
H17A H -0.169756 0.328699 0.422935 0.032 Uiso 1 1 calc R U . . .
H17B H -0.175816 0.293475 0.416478 0.032 Uiso 1 1 calc R U . . .
H17C H -0.362167 0.311877 0.375268 0.032 Uiso 1 1 calc R U . . .
S1' S 1.18615(14) 0.46278(2) 0.32440(10) 0.01009(18) Uani 1 1 d . . . . .
O1' O 1.0177(4) 0.45032(7) 0.2253(3) 0.0143(6) Uani 1 1 d . . . . .
O2' O 1.2739(4) 0.48788(6) 0.2857(3) 0.0138(6) Uani 1 1 d . . . . .
N1' N 1.3469(5) 0.43409(8) 0.3541(4) 0.0114(6) Uani 1 1 d . . . . .
N2' N 1.5322(5) 0.44180(8) 0.4013(4) 0.0146(7) Uani 1 1 d . . . . .
N3' N 1.6261(5) 0.41660(8) 0.4347(4) 0.0171(7) Uani 1 1 d . . . . .
N4' N 1.1243(6) 0.36699(8) 0.4474(4) 0.0177(7) Uani 1 1 d . . . . .
C1' C 1.5046(6) 0.39310(9) 0.4116(5) 0.0146(8) Uani 1 1 d . . . . .
H1' H 1.538713 0.372973 0.427543 0.018 Uiso 1 1 calc R U . . .
C2' C 1.3254(6) 0.40355(9) 0.3614(4) 0.0125(7) Uani 1 1 d . . . . .
C3' C 1.1486(6) 0.38674(9) 0.3220(5) 0.0138(8) Uani 1 1 d . . . . .
H3' H 1.037011 0.394829 0.246373 0.017 Uiso 1 1 calc R U . . .
C4' C 1.1631(6) 0.35428(9) 0.3473(5) 0.0141(8) Uani 1 1 d . . . . .
C5' C 1.2110(6) 0.32566(9) 0.2987(5) 0.0132(7) Uani 1 1 d . . . . .
C6' C 1.2318(6) 0.32403(9) 0.1643(5) 0.0148(8) Uani 1 1 d . . . . .
H6' H 1.212600 0.341019 0.105735 0.018 Uiso 1 1 calc R U . . .
C7' C 1.2814(7) 0.29696(10) 0.1180(5) 0.0183(8) Uani 1 1 d . . . . .
H7' H 1.297010 0.295757 0.028729 0.022 Uiso 1 1 calc R U . . .
C8' C 1.3076(6) 0.27169(10) 0.2058(5) 0.0176(8) Uani 1 1 d . . . . .
H8' H 1.339636 0.253474 0.174547 0.021 Uiso 1 1 calc R U . . .
C9' C 1.2863(7) 0.27339(10) 0.3399(5) 0.0177(8) Uani 1 1 d . . . . .
H9' H 1.304182 0.256309 0.397720 0.021 Uiso 1 1 calc R U . . .
C10' C 1.2389(6) 0.30027(10) 0.3879(5) 0.0161(8) Uani 1 1 d . . . . .
H10' H 1.225670 0.301474 0.478047 0.019 Uiso 1 1 calc R U . . .
C11' C 1.1711(5) 0.46788(8) 0.4958(4) 0.0098(7) Uani 1 1 d . . . . .
C12' C 1.0271(6) 0.45413(9) 0.5272(5) 0.0133(7) Uani 1 1 d . . . . .
H12' H 0.937910 0.442466 0.458406 0.016 Uiso 1 1 calc R U . . .
C13' C 1.0211(6) 0.45846(10) 0.6661(5) 0.0172(8) Uani 1 1 d . . . . .
H13' H 0.925220 0.449677 0.689526 0.021 Uiso 1 1 calc R U . . .
C14' C 1.1554(6) 0.47563(10) 0.7703(5) 0.0157(8) Uani 1 1 d . . . . .
C15' C 1.2968(7) 0.48917(10) 0.7331(5) 0.0186(8) Uani 1 1 d . . . . .
H15' H 1.385552 0.500988 0.801441 0.022 Uiso 1 1 calc R U . . .
C16' C 1.3076(6) 0.48537(10) 0.5967(5) 0.0153(8) Uani 1 1 d . . . . .
H16' H 1.403075 0.494228 0.573129 0.018 Uiso 1 1 calc R U . . .
C17' C 1.1485(8) 0.47966(11) 0.9204(5) 0.0237(10) Uani 1 1 d . . . . .
H17D H 1.221606 0.464240 0.983487 0.036 Uiso 1 1 calc R U . . .
H17E H 1.021293 0.478264 0.915614 0.036 Uiso 1 1 calc R U . . .
H17F H 1.198116 0.499028 0.957639 0.036 Uiso 1 1 calc R U . . .

loop_
_atom_site_aniso_label
_atom_site_aniso_U_11
_atom_site_aniso_U_22
_atom_site_aniso_U_33
_atom_site_aniso_U_23
_atom_site_aniso_U_13
_atom_site_aniso_U_12
S1 0.0105(4) 0.0152(4) 0.0111(4) 0.0001(3) 0.0043(3) -0.0014(4)
O1 0.0147(14) 0.0185(15) 0.0161(15) 0.0061(12) 0.0063(12) 0.0040(12)
O2 0.0189(16) 0.0209(16) 0.0185(15) -0.0048(12) 0.0078(13) -0.0076(13)
N1 0.0125(16) 0.0130(15) 0.0123(15) -0.0001(12) 0.0064(13) -0.0017(13)
N2 0.0188(18) 0.0135(16) 0.0152(17) -0.0001(13) 0.0082(14) 0.0011(14)
N3 0.0174(18) 0.0144(16) 0.0168(17) 0.0011(13) 0.0084(14) 0.0033(14)
N4 0.0190(18) 0.0155(17) 0.0239(19) -0.0015(14) 0.0118(16) 0.0013(14)
C1 0.0125(18) 0.0182(19) 0.0146(18) -0.0013(15) 0.0073(15) -0.0006(16)
C2 0.0089(17) 0.0146(18) 0.0091(16) 0.0010(13) 0.0034(14) -0.0024(14)
C3 0.0134(19) 0.0145(18) 0.018(2) 0.0003(15) 0.0058(16) -0.0025(15)
C4 0.0145(19) 0.0111(17) 0.0166(19) -0.0004(14) 0.0050(15) 0.0021(14)
C5 0.0145(18) 0.0092(16) 0.0164(19) 0.0020(14) 0.0072(15) 0.0014(14)
C6 0.017(2) 0.0133(18) 0.0120(18) -0.0006(14) 0.0026(15) 0.0005(15)
C7 0.020(2) 0.021(2) 0.017(2) 0.0025(16) 0.0113(17) 0.0002(17)
C8 0.014(2) 0.023(2) 0.023(2) -0.0012(18) 0.0076(17) -0.0042(17)
C9 0.018(2) 0.023(2) 0.016(2) -0.0080(17) 0.0035(17) -0.0012(17)
C10 0.020(2) 0.0173(19) 0.0123(18) 0.0005(15) 0.0071(16) 0.0043(16)
C11 0.0095(17) 0.0177(19) 0.0136(18) 0.0007(15) 0.0049(14) -0.0017(15)
C12 0.0102(17) 0.0141(18) 0.0149(19) 0.0021(14) 0.0060(15) -0.0001(14)
C13 0.016(2) 0.0175(19) 0.0148(19) -0.0013(15) 0.0063(16) 0.0000(16)
C14 0.0123(18) 0.023(2) 0.0137(19) 0.0024(16) 0.0061(15) -0.0029(16)
C15 0.016(2) 0.0158(19) 0.017(2) 0.0028(15) 0.0029(16) -0.0019(15)
C16 0.021(2) 0.0123(18) 0.017(2) 0.0023(15) 0.0075(17) -0.0005(16)
C17 0.021(2) 0.033(3) 0.013(2) -0.0009(18) 0.0084(17) -0.0044(19)
S1' 0.0108(4) 0.0102(4) 0.0095(4) -0.0006(3) 0.0039(3) -0.0011(3)
O1' 0.0126(14) 0.0159(14) 0.0112(13) -0.0020(11) 0.0005(11) -0.0001(11)
O2' 0.0179(15) 0.0115(13) 0.0140(14) 0.0013(11) 0.0079(12) -0.0023(11)
N1' 0.0093(15) 0.0135(15) 0.0126(15) -0.0033(12) 0.0054(13) -0.0021(12)
N2' 0.0119(16) 0.0149(16) 0.0175(17) -0.0009(13) 0.0057(14) -0.0015(13)
N3' 0.0144(17) 0.0160(17) 0.0215(19) 0.0000(14) 0.0075(15) -0.0011(14)
N4' 0.0198(19) 0.0155(17) 0.0220(19) -0.0022(14) 0.0126(16) -0.0043(14)
C1' 0.0135(19) 0.0127(18) 0.019(2) -0.0001(15) 0.0067(16) 0.0009(15)
C2' 0.0155(19) 0.0121(17) 0.0101(17) -0.0020(13) 0.0049(15) -0.0020(14)
C3' 0.0140(19) 0.0123(17) 0.0151(19) 0.0005(14) 0.0053(15) -0.0013(14)
C4' 0.0126(19) 0.0126(17) 0.0174(19) -0.0003(14) 0.0057(15) -0.0028(14)
C5' 0.0110(18) 0.0107(17) 0.0174(19) -0.0013(14) 0.0045(15) -0.0027(14)
C6' 0.017(2) 0.0123(17) 0.0143(19) 0.0026(14) 0.0052(16) -0.0013(15)
C7' 0.020(2) 0.022(2) 0.0138(19) -0.0007(16) 0.0066(17) -0.0030(17)
C8' 0.019(2) 0.018(2) 0.017(2) -0.0016(16) 0.0074(17) 0.0007(16)
C9' 0.022(2) 0.0133(18) 0.016(2) 0.0028(15) 0.0036(17) -0.0001(16)
C10' 0.020(2) 0.0148(19) 0.0146(19) 0.0002(15) 0.0070(16) -0.0002(16)
C11' 0.0101(17) 0.0078(16) 0.0123(17) 0.0010(13) 0.0052(14) 0.0018(13)
C12' 0.0104(18) 0.0131(17) 0.0164(19) 0.0001(14) 0.0048(15) -0.0011(14)
C13' 0.018(2) 0.020(2) 0.018(2) 0.0030(16) 0.0109(17) 0.0032(16)
C14' 0.022(2) 0.0143(18) 0.0137(18) 0.0029(15) 0.0097(16) 0.0099(16)
C15' 0.022(2) 0.020(2) 0.014(2) -0.0053(16) 0.0065(17) -0.0020(17)
C16' 0.0140(19) 0.0170(19) 0.0147(19) -0.0022(15) 0.0047(16) -0.0040(15)
C17' 0.035(3) 0.027(2) 0.015(2) 0.0025(17) 0.016(2) 0.017(2)

loop_
_atom_type_symbol
_atom_type_description
_atom_type_scat_dispersion_real
_atom_type_scat_dispersion_imag
_atom_type_scat_source
C C 0.0033 0.0016 'International Tables Vol C Tables 4.2.6.8 and 6.1.1.4'
H H 0.0000 0.0000 'International Tables Vol C Tables 4.2.6.8 and 6.1.1.4'
N N 0.0061 0.0033 'International Tables Vol C Tables 4.2.6.8 and 6.1.1.4'
O O 0.0106 0.0060 'International Tables Vol C Tables 4.2.6.8 and 6.1.1.4'
S S 0.1246 0.1234 'International Tables Vol C Tables 4.2.6.8 and 6.1.1.4'

loop_
_geom_angle_atom_site_label_1
_geom_angle_atom_site_label_2
_geom_angle_atom_site_label_3
_geom_angle
_geom_angle_site_symmetry_1
_geom_angle_site_symmetry_3
_geom_angle_publ_flag
O1 S1 N1 104.15(18) . . ?
O1 S1 C11 110.0(2) . . ?
O2 S1 O1 122.1(2) . . ?
O2 S1 N1 104.34(19) . . ?
O2 S1 C11 110.0(2) . . ?
N1 S1 C11 104.51(18) . . ?
N2 N1 S1 118.1(3) . . ?
C2 N1 S1 130.4(3) . . ?
C2 N1 N2 111.6(3) . . ?
N3 N2 N1 106.0(3) . . ?
N2 N3 C1 109.8(4) . . ?
C4 N4 C3 60.2(3) . . ?
N3 C1 H1 125.1 . . ?
N3 C1 C2 109.7(4) . . ?
C2 C1 H1 125.1 . . ?
N1 C2 C1 102.9(4) . . ?
N1 C2 C3 128.5(4) . . ?
C1 C2 C3 128.6(4) . . ?
N4 C3 H3 118.6 . . ?
C2 C3 N4 116.3(4) . . ?
C2 C3 H3 118.6 . . ?
C4 C3 N4 49.2(3) . . ?
C4 C3 C2 117.0(4) . . ?
C4 C3 H3 118.6 . . ?
N4 C4 C3 70.6(3) . . ?
N4 C4 C5 140.3(4) . . ?
C3 C4 C5 148.6(4) . . ?
C6 C5 C4 119.8(4) . . ?
C10 C5 C4 119.9(4) . . ?
C10 C5 C6 120.3(4) . . ?
C5 C6 H6 120.3 . . ?
C7 C6 C5 119.3(4) . . ?
C7 C6 H6 120.3 . . ?
C6 C7 H7 120.1 . . ?
C8 C7 C6 119.8(4) . . ?
C8 C7 H7 120.1 . . ?
C7 C8 H8 119.6 . . ?
C7 C8 C9 120.8(4) . . ?
C9 C8 H8 119.6 . . ?
C8 C9 H9 120.3 . . ?
C10 C9 C8 119.4(4) . . ?
C10 C9 H9 120.3 . . ?
C5 C10 H10 119.9 . . ?
C9 C10 C5 120.3(4) . . ?
C9 C10 H10 119.9 . . ?
C12 C11 S1 119.3(3) . . ?
C12 C11 C16 122.1(4) . . ?
C16 C11 S1 118.6(3) . . ?
C11 C12 H12 120.9 . . ?
C13 C12 C11 118.2(4) . . ?
C13 C12 H12 120.9 . . ?
C12 C13 H13 119.6 . . ?
C12 C13 C14 120.9(4) . . ?
C14 C13 H13 119.6 . . ?
C13 C14 C17 120.2(4) . . ?
C15 C14 C13 119.4(4) . . ?
C15 C14 C17 120.4(4) . . ?
C14 C15 H15 119.5 . . ?
C16 C15 C14 121.0(4) . . ?
C16 C15 H15 119.5 . . ?
C11 C16 H16 120.8 . . ?
C15 C16 C11 118.4(4) . . ?
C15 C16 H16 120.8 . . ?
C14 C17 H17A 109.5 . . ?
C14 C17 H17B 109.5 . . ?
C14 C17 H17C 109.5 . . ?
H17A C17 H17B 109.5 . . ?
H17A C17 H17C 109.5 . . ?
H17B C17 H17C 109.5 . . ?
O1' S1' N1' 104.24(18) . . ?
O1' S1' C11' 110.96(19) . . ?
O2' S1' O1' 121.38(19) . . ?
O2' S1' N1' 104.43(18) . . ?
O2' S1' C11' 110.90(18) . . ?
N1' S1' C11' 102.76(18) . . ?
N2' N1' S1' 117.6(3) . . ?
N2' N1' C2' 111.0(3) . . ?
C2' N1' S1' 130.5(3) . . ?
N3' N2' N1' 106.3(3) . . ?
N2' N3' C1' 109.4(4) . . ?
C4' N4' C3' 60.8(3) . . ?
N3' C1' H1' 125.1 . . ?
N3' C1' C2' 109.8(4) . . ?
C2' C1' H1' 125.1 . . ?
N1' C2' C3' 127.2(4) . . ?
C1' C2' N1' 103.4(4) . . ?
C1' C2' C3' 129.4(4) . . ?
N4' C3' H3' 119.0 . . ?
C2' C3' N4' 115.4(3) . . ?
C2' C3' H3' 119.0 . . ?
C4' C3' N4' 48.8(2) . . ?
C4' C3' C2' 116.7(4) . . ?
C4' C3' H3' 119.0 . . ?
N4' C4' C3' 70.5(3) . . ?
N4' C4' C5' 144.0(4) . . ?
C5' C4' C3' 145.2(4) . . ?
C6' C5' C4' 119.2(4) . . ?
C6' C5' C10' 120.8(4) . . ?
C10' C5' C4' 120.0(4) . . ?
C5' C6' H6' 120.1 . . ?
C7' C6' C5' 119.7(4) . . ?
C7' C6' H6' 120.1 . . ?
C6' C7' H7' 120.2 . . ?
C6' C7' C8' 119.6(4) . . ?
C8' C7' H7' 120.2 . . ?
C7' C8' H8' 119.7 . . ?
C7' C8' C9' 120.5(4) . . ?
C9' C8' H8' 119.7 . . ?
C8' C9' H9' 119.8 . . ?
C10' C9' C8' 120.5(4) . . ?
C10' C9' H9' 119.8 . . ?
C5' C10' H10' 120.6 . . ?
C9' C10' C5' 118.9(4) . . ?
C9' C10' H10' 120.6 . . ?
C12' C11' S1' 119.3(3) . . ?
C12' C11' C16' 122.6(4) . . ?
C16' C11' S1' 118.1(3) . . ?
C11' C12' H12' 121.2 . . ?
C11' C12' C13' 117.6(4) . . ?
C13' C12' H12' 121.2 . . ?
C12' C13' H13' 119.2 . . ?
C14' C13' C12' 121.5(4) . . ?
C14' C13' H13' 119.2 . . ?
C13' C14' C15' 118.8(4) . . ?
C13' C14' C17' 120.8(4) . . ?
C15' C14' C17' 120.4(4) . . ?
C14' C15' H15' 119.3 . . ?
C16' C15' C14' 121.4(4) . . ?
C16' C15' H15' 119.3 . . ?
C11' C16' H16' 121.0 . . ?
C15' C16' C11' 118.1(4) . . ?
C15' C16' H16' 121.0 . . ?
C14' C17' H17D 109.5 . . ?
C14' C17' H17E 109.5 . . ?
C14' C17' H17F 109.5 . . ?
H17D C17' H17E 109.5 . . ?
H17D C17' H17F 109.5 . . ?
H17E C17' H17F 109.5 . . ?

loop_
_geom_bond_atom_site_label_1
_geom_bond_atom_site_label_2
_geom_bond_distance
_geom_bond_site_symmetry_2
_geom_bond_publ_flag
S1 O1 1.428(3) . ?
S1 O2 1.422(3) . ?
S1 N1 1.717(4) . ?
S1 C11 1.748(4) . ?
N1 N2 1.373(5) . ?
N1 C2 1.366(5) . ?
N2 N3 1.296(5) . ?
N3 C1 1.363(5) . ?
N4 C3 1.573(6) . ?
N4 C4 1.262(6) . ?
C1 H1 0.9300 . ?
C1 C2 1.368(6) . ?
C2 C3 1.472(6) . ?
C3 H3 0.9800 . ?
C3 C4 1.448(6) . ?
C4 C5 1.451(6) . ?
C5 C6 1.395(6) . ?
C5 C10 1.393(6) . ?
C6 H6 0.9300 . ?
C6 C7 1.391(6) . ?
C7 H7 0.9300 . ?
C7 C8 1.386(6) . ?
C8 H8 0.9300 . ?
C8 C9 1.391(7) . ?
C9 H9 0.9300 . ?
C9 C10 1.378(6) . ?
C10 H10 0.9300 . ?
C11 C12 1.394(6) . ?
C11 C16 1.401(6) . ?
C12 H12 0.9300 . ?
C12 C13 1.389(6) . ?
C13 H13 0.9300 . ?
C13 C14 1.404(6) . ?
C14 C15 1.395(6) . ?
C14 C17 1.511(6) . ?
C15 H15 0.9300 . ?
C15 C16 1.384(6) . ?
C16 H16 0.9300 . ?
C17 H17A 0.9600 . ?
C17 H17B 0.9600 . ?
C17 H17C 0.9600 . ?
S1' O1' 1.424(3) . ?
S1' O2' 1.422(3) . ?
S1' N1' 1.724(4) . ?
S1' C11' 1.747(4) . ?
N1' N2' 1.369(5) . ?
N1' C2' 1.373(5) . ?
N2' N3' 1.309(5) . ?
N3' C1' 1.363(5) . ?
N4' C3' 1.580(6) . ?
N4' C4' 1.260(6) . ?
C1' H1' 0.9300 . ?
C1' C2' 1.364(6) . ?
C2' C3' 1.472(6) . ?
C3' H3' 0.9800 . ?
C3' C4' 1.462(6) . ?
C4' C5' 1.452(6) . ?
C5' C6' 1.390(6) . ?
C5' C10' 1.400(6) . ?
C6' H6' 0.9300 . ?
C6' C7' 1.387(6) . ?
C7' H7' 0.9300 . ?
C7' C8' 1.388(6) . ?
C8' H8' 0.9300 . ?
C8' C9' 1.389(6) . ?
C9' H9' 0.9300 . ?
C9' C10' 1.381(6) . ?
C10' H10' 0.9300 . ?
C11' C12' 1.389(5) . ?
C11' C16' 1.394(6) . ?
C12' H12' 0.9300 . ?
C12' C13' 1.398(6) . ?
C13' H13' 0.9300 . ?
C13' C14' 1.393(7) . ?
C14' C15' 1.396(6) . ?
C14' C17' 1.509(6) . ?
C15' H15' 0.9300 . ?
C15' C16' 1.385(6) . ?
C16' H16' 0.9300 . ?
C17' H17D 0.9600 . ?
C17' H17E 0.9600 . ?
C17' H17F 0.9600 . ?

loop_
_geom_torsion_atom_site_label_1
_geom_torsion_atom_site_label_2
_geom_torsion_atom_site_label_3
_geom_torsion_atom_site_label_4
_geom_torsion
_geom_torsion_site_symmetry_1
_geom_torsion_site_symmetry_2
_geom_torsion_site_symmetry_3
_geom_torsion_site_symmetry_4
_geom_torsion_publ_flag
S1 N1 N2 N3 -179.1(3) . . . . ?
S1 N1 C2 C1 178.9(3) . . . . ?
S1 N1 C2 C3 -1.1(6) . . . . ?
S1 C11 C12 C13 176.8(3) . . . . ?
S1 C11 C16 C15 -177.9(3) . . . . ?
O1 S1 N1 N2 -151.6(3) . . . . ?
O1 S1 N1 C2 30.5(4) . . . . ?
O1 S1 C11 C12 -13.4(4) . . . . ?
O1 S1 C11 C16 163.8(3) . . . . ?
O2 S1 N1 N2 -22.5(3) . . . . ?
O2 S1 N1 C2 159.6(4) . . . . ?
O2 S1 C11 C12 -150.6(3) . . . . ?
O2 S1 C11 C16 26.6(4) . . . . ?
N1 S1 C11 C12 97.9(3) . . . . ?
N1 S1 C11 C16 -84.9(4) . . . . ?
N1 N2 N3 C1 0.4(5) . . . . ?
N1 C2 C3 N4 87.7(5) . . . . ?
N1 C2 C3 C4 143.2(4) . . . . ?
N2 N1 C2 C1 0.9(4) . . . . ?
N2 N1 C2 C3 -179.0(4) . . . . ?
N2 N3 C1 C2 0.2(5) . . . . ?
N3 C1 C2 N1 -0.7(5) . . . . ?
N3 C1 C2 C3 179.3(4) . . . . ?
N4 C3 C4 C5 171.6(8) . . . . ?
N4 C4 C5 C6 -179.8(5) . . . . ?
N4 C4 C5 C10 2.3(8) . . . . ?
C1 C2 C3 N4 -92.3(5) . . . . ?
C1 C2 C3 C4 -36.8(6) . . . . ?
C2 N1 N2 N3 -0.8(5) . . . . ?
C2 C3 C4 N4 -102.6(4) . . . . ?
C2 C3 C4 C5 69.0(9) . . . . ?
C3 N4 C4 C5 -173.2(7) . . . . ?
C3 C4 C5 C6 12.6(10) . . . . ?
C3 C4 C5 C10 -165.2(6) . . . . ?
C4 N4 C3 C2 103.9(4) . . . . ?
C4 C5 C6 C7 -179.3(4) . . . . ?
C4 C5 C10 C9 178.6(4) . . . . ?
C5 C6 C7 C8 0.9(7) . . . . ?
C6 C5 C10 C9 0.8(6) . . . . ?
C6 C7 C8 C9 0.4(7) . . . . ?
C7 C8 C9 C10 -1.0(7) . . . . ?
C8 C9 C10 C5 0.5(7) . . . . ?
C10 C5 C6 C7 -1.5(6) . . . . ?
C11 S1 N1 N2 92.9(3) . . . . ?
C11 S1 N1 C2 -84.9(4) . . . . ?
C11 C12 C13 C14 0.7(6) . . . . ?
C12 C11 C16 C15 -0.8(7) . . . . ?
C12 C13 C14 C15 0.0(7) . . . . ?
C12 C13 C14 C17 -179.2(4) . . . . ?
C13 C14 C15 C16 -1.1(7) . . . . ?
C14 C15 C16 C11 1.5(7) . . . . ?
C16 C11 C12 C13 -0.3(6) . . . . ?
C17 C14 C15 C16 178.0(4) . . . . ?
S1' N1' N2' N3' 171.6(3) . . . . ?
S1' N1' C2' C1' -169.9(3) . . . . ?
S1' N1' C2' C3' 10.7(6) . . . . ?
S1' C11' C12' C13' 179.3(3) . . . . ?
S1' C11' C16' C15' -179.4(3) . . . . ?
O1' S1' N1' N2' 157.2(3) . . . . ?
O1' S1' N1' C2' -34.8(4) . . . . ?
O1' S1' C11' C12' 13.9(4) . . . . ?
O1' S1' C11' C16' -167.2(3) . . . . ?
O2' S1' N1' N2' 28.9(3) . . . . ?
O2' S1' N1' C2' -163.1(4) . . . . ?
O2' S1' C11' C12' 151.9(3) . . . . ?
O2' S1' C11' C16' -29.1(4) . . . . ?
N1' S1' C11' C12' -97.0(3) . . . . ?
N1' S1' C11' C16' 81.9(3) . . . . ?
N1' N2' N3' C1' -0.8(5) . . . . ?
N1' C2' C3' N4' -122.0(4) . . . . ?
N1' C2' C3' C4' -176.7(4) . . . . ?
N2' N1' C2' C1' -1.4(5) . . . . ?
N2' N1' C2' C3' 179.3(4) . . . . ?
N2' N3' C1' C2' -0.1(5) . . . . ?
N3' C1' C2' N1' 0.9(5) . . . . ?
N3' C1' C2' C3' -179.8(4) . . . . ?
N4' C3' C4' C5' -173.9(8) . . . . ?
N4' C4' C5' C6' 176.5(6) . . . . ?
N4' C4' C5' C10' -4.6(9) . . . . ?
C1' C2' C3' N4' 58.8(6) . . . . ?
C1' C2' C3' C4' 4.1(7) . . . . ?
C2' N1' N2' N3' 1.4(5) . . . . ?
C2' C3' C4' N4' 101.4(4) . . . . ?
C2' C3' C4' C5' -72.5(8) . . . . ?
C3' N4' C4' C5' 174.1(8) . . . . ?
C3' C4' C5' C6' -13.3(9) . . . . ?
C3' C4' C5' C10' 165.5(6) . . . . ?
C4' N4' C3' C2' -104.2(4) . . . . ?
C4' C5' C6' C7' 178.6(4) . . . . ?
C4' C5' C10' C9' -179.3(4) . . . . ?
C5' C6' C7' C8' 0.7(7) . . . . ?
C6' C5' C10' C9' -0.4(7) . . . . ?
C6' C7' C8' C9' -0.6(7) . . . . ?
C7' C8' C9' C10' 0.0(7) . . . . ?
C8' C9' C10' C5' 0.6(7) . . . . ?
C10' C5' C6' C7' -0.2(7) . . . . ?
C11' S1' N1' N2' -87.0(3) . . . . ?
C11' S1' N1' C2' 81.0(4) . . . . ?
C11' C12' C13' C14' -0.7(6) . . . . ?
C12' C11' C16' C15' -0.4(6) . . . . ?
C12' C13' C14' C15' 1.2(7) . . . . ?
C12' C13' C14' C17' -179.0(4) . . . . ?
C13' C14' C15' C16' -1.2(7) . . . . ?
C14' C15' C16' C11' 0.9(7) . . . . ?
C16' C11' C12' C13' 0.3(6) . . . . ?
C17' C14' C15' C16' 178.9(4) . . . . ?
